data_7151320
loop_
_publ_author_name
'Bucholtz, Kevin M.'
'Gareiss, Peter C.'
'Tajc, Stephen G.'
'Miller, Benjamin L.'

_publ_section_title
;
 Synthesis and evaluation of the first cis-cyclobutane-containing
 receptor for lipid A.
;
_journal_issue 21
_journal_name_full 'Organic &amp; biomolecular chemistry'
_journal_page_first 3973
_journal_page_last 3979
_journal_paper_doi 10.1039/b610727c
_journal_volume 4
_journal_year 2006
_chemical_formula_moiety 'C14 H17 N O3'
_chemical_formula_sum 'C14 H17 N O3'
_chemical_formula_weight 247.29
_chemical_name_common milkb01
_chemical_name_systematic
;
?
;
_space_group_IT_number 29
_symmetry_cell_setting orthorhombic
_symmetry_space_group_name_Hall 'P 2c -2ac'
_symmetry_space_group_name_H-M 'P c a 21'
_atom_sites_solution_hydrogens geom
_atom_sites_solution_primary direct
_atom_sites_solution_secondary difmap
_audit_creation_method SHELXL-97
_cell_angle_alpha 90.00
_cell_angle_beta 90.00
_cell_angle_gamma 90.00
_cell_formula_units_Z 8
_cell_length_a 11.7699(8)
_cell_length_b 9.9771(7)
_cell_length_c 21.9102(15)
_cell_measurement_reflns_used 4858
_cell_measurement_temperature 193(2)
_cell_volume 2572.9(3)
_computing_cell_refinement 'SAINT, Bruker'
_computing_data_collection 'SMART, Bruker'
_computing_data_reduction 'SAINT, Bruker'
_computing_molecular_graphics 'SHELXTL, Bruker'
_computing_structure_refinement 'SHELXL-97 (Sheldrick, 1997)'
_computing_structure_solution 'SHELXS-97 (Sheldrick, 1990)'
_diffrn_ambient_temperature 193(2)
_diffrn_measured_fraction_theta_full 0.995
_diffrn_measured_fraction_theta_max 0.995
_diffrn_measurement_device_type 'Bruker SMART CCD Platform'
_diffrn_measurement_method 'area detector, \w scans per \f'
_diffrn_radiation_monochromator graphite
_diffrn_radiation_source 'normal-focus sealed tube'
_diffrn_radiation_type MoK\a
_diffrn_radiation_wavelength 0.71073
_diffrn_reflns_av_R_equivalents 0.0313
_diffrn_reflns_av_sigmaI/netI 0.0265
_diffrn_reflns_limit_h_max 13
_diffrn_reflns_limit_h_min -12
_diffrn_reflns_limit_k_max 11
_diffrn_reflns_limit_k_min -11
_diffrn_reflns_limit_l_max 13
_diffrn_reflns_limit_l_min -24
_diffrn_reflns_number 10446
_diffrn_reflns_theta_full 23.30
_diffrn_reflns_theta_max 23.30
_diffrn_reflns_theta_min 1.86
_exptl_absorpt_coefficient_mu 0.090
_exptl_absorpt_correction_T_max 0.9911
_exptl_absorpt_correction_T_min 0.9831
_exptl_absorpt_correction_type multi-scan
_exptl_absorpt_process_details 'SADABS, R. Blessing, 1995'
_exptl_crystal_colour colorless
_exptl_crystal_density_diffrn 1.277
_exptl_crystal_density_method 'not measured'
_exptl_crystal_description block
_exptl_crystal_F_000 1056
_exptl_crystal_size_max 0.19
_exptl_crystal_size_mid 0.14
_exptl_crystal_size_min 0.10
_refine_diff_density_max 0.398
_refine_diff_density_min -0.222
_refine_diff_density_rms 0.051
_refine_ls_extinction_method none
_refine_ls_goodness_of_fit_ref 1.056
_refine_ls_hydrogen_treatment constr
_refine_ls_matrix_type full
_refine_ls_number_parameters 325
_refine_ls_number_reflns 1909
_refine_ls_number_restraints 1
_refine_ls_restrained_S_all 1.055
_refine_ls_R_factor_all 0.0718
_refine_ls_R_factor_gt 0.0568
_refine_ls_shift/su_max 0.003
_refine_ls_shift/su_mean 0.001
_refine_ls_structure_factor_coef Fsqd
_refine_ls_weighting_details 'calc w=1/[\s^2^(Fo^2^)+(0.1127P)^2^+0.3543P] where P=(Fo^2^+2Fc^2^)/3'
_refine_ls_weighting_scheme calc
_refine_ls_wR_factor_gt 0.1521
_refine_ls_wR_factor_ref 0.1608
_reflns_number_gt 1520
_reflns_number_total 1909
_reflns_threshold_expression >2sigma(I)
_cod_data_source_file b610727c.txt
_cod_data_source_block milkb01
_cod_database_code 7151320

loop_
_symmetry_equiv_pos_as_xyz
'x, y, z'
'-x, -y, z+1/2'
'x+1/2, -y, z'
'-x+1/2, y, z+1/2'

loop_
_atom_site_label
_atom_site_type_symbol
_atom_site_fract_x
_atom_site_fract_y
_atom_site_fract_z
_atom_site_U_iso_or_equiv
_atom_site_adp_type
_atom_site_occupancy
_atom_site_symmetry_multiplicity
_atom_site_calc_flag
_atom_site_refinement_flags
_atom_site_disorder_assembly
_atom_site_disorder_group
O11 O 0.2762(3) 0.7344(4) 0.8195(2) 0.0458(11) Uani 1 1 d . . .
H11C H 0.2957 0.8095 0.8334 0.069 Uiso 1 1 calc R . .
O21 O 0.4602(3) 0.6878(4) 0.8337(2) 0.0495(12) Uani 1 1 d . . .
O31 O 0.2996(3) 0.5333(4) 0.92354(18) 0.0403(11) Uani 1 1 d . . .
N11 N 0.1293(5) 0.4324(7) 0.9185(2) 0.0629(18) Uani 1 1 d . . .
H11B H 0.0783 0.3932 0.8952 0.075 Uiso 1 1 calc R . .
C11 C 0.3652(5) 0.6532(6) 0.8187(3) 0.0382(14) Uani 1 1 d . . .
C21 C 0.3354(6) 0.5176(6) 0.7945(3) 0.0505(17) Uani 1 1 d . . .
H21A H 0.3141 0.5265 0.7505 0.061 Uiso 1 1 calc R . .
C31 C 0.4163(6) 0.4016(7) 0.8012(4) 0.069(2) Uani 1 1 d . . .
H31A H 0.4543 0.3759 0.7626 0.083 Uiso 1 1 calc R . .
H31B H 0.4725 0.4134 0.8344 0.083 Uiso 1 1 calc R . .
C41 C 0.3191(7) 0.3124(7) 0.8180(5) 0.076(2) Uani 1 1 d . . .
H41A H 0.3323 0.2599 0.8557 0.092 Uiso 1 1 calc R . .
H41B H 0.2937 0.2535 0.7843 0.092 Uiso 1 1 calc R . .
C51 C 0.2419(5) 0.4368(6) 0.8277(3) 0.0467(16) Uani 1 1 d . . .
H51A H 0.1692 0.4320 0.8042 0.056 Uiso 1 1 calc R . .
C61 C 0.2247(5) 0.4736(6) 0.8941(3) 0.0391(15) Uani 1 1 d . . .
C71 C 0.1056(6) 0.4499(7) 0.9834(3) 0.0596(18) Uani 1 1 d . . .
H71A H 0.1775 0.4567 1.0066 0.071 Uiso 1 1 calc R . .
H71B H 0.0621 0.3723 0.9992 0.071 Uiso 1 1 calc R . .
C81 C 0.0391(5) 0.5734(8) 0.9905(4) 0.065(2) Uani 1 1 d . . .
H81A H -0.0308 0.5679 0.9655 0.078 Uiso 1 1 calc R . .
H81B H 0.0841 0.6511 0.9761 0.078 Uiso 1 1 calc R . .
C91 C 0.0068(6) 0.5931(9) 1.0597(3) 0.065(2) Uani 1 1 d . . .
C101 C -0.0945(6) 0.5469(8) 1.0830(3) 0.0582(19) Uani 1 1 d . . .
H10A H -0.1406 0.4896 1.0588 0.070 Uiso 1 1 calc R . .
C111 C -0.1300(7) 0.5811(9) 1.1396(3) 0.066(2) Uani 1 1 d . . .
H11A H -0.2033 0.5548 1.1531 0.079 Uiso 1 1 calc R . .
C121 C -0.0620(9) 0.6522(9) 1.1767(4) 0.089(3) Uani 1 1 d . . .
H12A H -0.0876 0.6760 1.2163 0.106 Uiso 1 1 calc R . .
C131 C 0.0444(7) 0.6907(8) 1.1576(3) 0.067(2) Uani 1 1 d . . .
H13A H 0.0934 0.7383 1.1844 0.080 Uiso 1 1 calc R . .
C141 C 0.0791(6) 0.6597(8) 1.0996(4) 0.067(2) Uani 1 1 d . . .
H14A H 0.1533 0.6841 1.0865 0.080 Uiso 1 1 calc R . .
O12 O 0.4526(3) 0.8293(4) 0.97887(19) 0.0479(11) Uani 1 1 d . . .
O22 O 0.2739(3) 0.7580(4) 0.9869(2) 0.0500(12) Uani 1 1 d . . .
H22B H 0.3010 0.6884 0.9710 0.075 Uiso 1 1 calc R . .
O32 O 0.2901(3) 0.9589(4) 0.88231(18) 0.0446(11) Uani 1 1 d . . .
N12 N 0.1084(5) 1.0191(6) 0.8969(3) 0.0569(16) Uani 1 1 d . . .
H12C H 0.0621 1.0676 0.9193 0.068 Uiso 1 1 calc R . .
C12 C 0.3552(6) 0.8484(6) 0.9934(3) 0.0428(15) Uani 1 1 d . . .
C22 C 0.3063(6) 0.9734(6) 1.0213(3) 0.0556(18) Uani 1 1 d . . .
H22A H 0.2571 0.9518 1.0572 0.067 Uiso 1 1 calc R . .
C32 C 0.3878(7) 1.0864(7) 1.0358(4) 0.073(2) Uani 1 1 d . . .
H32A H 0.3715 1.1325 1.0748 0.088 Uiso 1 1 calc R . .
H32B H 0.4689 1.0605 1.0331 0.088 Uiso 1 1 calc R . .
C42 C 0.3446(6) 1.1603(7) 0.9803(4) 0.069(2) Uani 1 1 d . . .
H42A H 0.3239 1.2547 0.9888 0.083 Uiso 1 1 calc R . .
H42B H 0.3965 1.1546 0.9448 0.083 Uiso 1 1 calc R . .
C52 C 0.2434(6) 1.0690(6) 0.9753(3) 0.0463(16) Uani 1 1 d . . .
H52A H 0.1749 1.1103 0.9946 0.056 Uiso 1 1 calc R . .
C62 C 0.2154(5) 1.0133(5) 0.9138(3) 0.0383(15) Uani 1 1 d . . .
C72 C 0.0586(5) 0.9493(7) 0.8420(3) 0.0597(19) Uani 1 1 d . . .
H72A H 0.0898 0.8574 0.8393 0.072 Uiso 1 1 calc R . .
H72B H -0.0248 0.9422 0.8470 0.072 Uiso 1 1 calc R . .
C82 C 0.0848(5) 1.0239(6) 0.7841(3) 0.0554(17) Uani 1 1 d . . .
H82A H 0.1679 1.0297 0.7778 0.066 Uiso 1 1 calc R . .
H82B H 0.0535 1.1160 0.7859 0.066 Uiso 1 1 calc R . .
C92 C 0.0292(6) 0.9448(8) 0.7323(3) 0.0608(19) Uani 1 1 d . . .
C102 C -0.0865(6) 0.9642(7) 0.7200(3) 0.0597(19) Uani 1 1 d . . .
H10B H -0.1305 1.0201 0.7459 0.072 Uiso 1 1 calc R . .
C112 C -0.1362(7) 0.9037(9) 0.6711(4) 0.076(3) Uani 1 1 d . . .
H11D H -0.2140 0.9199 0.6621 0.091 Uiso 1 1 calc R . .
C122 C -0.0725(10) 0.8179(9) 0.6344(4) 0.089(3) Uani 1 1 d . . .
H12B H -0.1063 0.7778 0.5995 0.107 Uiso 1 1 calc R . .
C132 C 0.0388(8) 0.7909(8) 0.6482(3) 0.074(2) Uani 1 1 d . . .
H13B H 0.0810 0.7286 0.6245 0.089 Uiso 1 1 calc R . .
C142 C 0.0886(7) 0.8556(8) 0.6973(4) 0.069(2) Uani 1 1 d . . .
H14B H 0.1658 0.8378 0.7068 0.083 Uiso 1 1 calc R . .

loop_
_atom_site_aniso_label
_atom_site_aniso_U_11
_atom_site_aniso_U_22
_atom_site_aniso_U_33
_atom_site_aniso_U_23
_atom_site_aniso_U_13
_atom_site_aniso_U_12
O11 0.046(2) 0.037(2) 0.055(3) -0.006(2) -0.005(2) 0.0075(19)
O21 0.045(3) 0.047(3) 0.056(3) 0.008(2) 0.008(2) 0.006(2)
O31 0.036(2) 0.040(2) 0.045(2) 0.001(2) -0.0074(19) -0.0003(19)
N11 0.053(3) 0.093(5) 0.043(3) -0.026(3) 0.017(3) -0.033(3)
C11 0.051(4) 0.036(3) 0.028(3) 0.001(3) 0.010(3) 0.003(3)
C21 0.080(4) 0.032(3) 0.039(4) -0.004(3) 0.022(3) 0.002(3)
C31 0.061(4) 0.045(4) 0.100(6) -0.022(4) 0.028(4) 0.002(3)
C41 0.102(5) 0.043(4) 0.084(6) -0.001(4) 0.035(5) 0.011(4)
C51 0.043(3) 0.038(3) 0.059(4) -0.017(3) 0.010(3) -0.003(3)
C61 0.037(3) 0.038(3) 0.042(3) -0.004(3) -0.008(3) 0.008(3)
C71 0.055(4) 0.055(4) 0.069(5) 0.003(4) 0.004(4) 0.001(3)
C81 0.042(4) 0.069(5) 0.083(5) 0.028(4) -0.024(4) -0.008(3)
C91 0.056(4) 0.096(6) 0.043(4) -0.037(4) 0.009(3) -0.015(4)
C101 0.049(4) 0.076(5) 0.049(4) -0.008(4) 0.008(3) -0.010(4)
C111 0.076(5) 0.071(5) 0.051(5) 0.002(4) 0.021(4) -0.006(4)
C121 0.136(8) 0.081(6) 0.049(5) -0.012(5) 0.032(5) -0.011(6)
C131 0.102(7) 0.058(5) 0.040(4) -0.004(4) -0.014(4) -0.001(4)
C141 0.056(4) 0.085(5) 0.059(5) -0.029(4) 0.002(4) -0.012(4)
O12 0.043(3) 0.049(3) 0.052(3) 0.012(2) -0.007(2) -0.013(2)
O22 0.047(3) 0.040(2) 0.063(3) -0.010(2) 0.009(2) -0.007(2)
O32 0.051(3) 0.038(2) 0.045(2) -0.008(2) 0.004(2) 0.007(2)
N12 0.053(3) 0.069(4) 0.048(3) -0.022(3) -0.008(3) 0.024(3)
C12 0.056(4) 0.035(3) 0.038(4) 0.007(3) -0.014(3) -0.004(3)
C22 0.077(5) 0.044(4) 0.046(4) -0.001(3) 0.001(3) -0.012(3)
C32 0.089(5) 0.050(4) 0.081(6) -0.015(4) -0.035(4) 0.003(4)
C42 0.084(5) 0.056(5) 0.067(5) -0.002(4) -0.016(4) -0.021(4)
C52 0.048(3) 0.038(3) 0.053(4) -0.018(3) -0.004(3) 0.014(3)
C62 0.051(4) 0.025(3) 0.040(4) -0.004(3) 0.003(3) 0.012(3)
C72 0.045(4) 0.062(4) 0.072(5) 0.005(4) 0.013(3) 0.014(3)
C82 0.050(4) 0.044(4) 0.072(4) 0.007(4) 0.005(4) -0.003(3)
C92 0.051(4) 0.077(5) 0.055(4) -0.020(4) -0.011(3) 0.014(3)
C102 0.063(5) 0.061(4) 0.054(4) -0.008(4) -0.003(4) 0.001(4)
C112 0.078(5) 0.091(6) 0.058(5) 0.016(5) -0.019(4) -0.023(5)
C122 0.142(9) 0.088(7) 0.037(5) -0.011(4) -0.019(5) -0.008(6)
C132 0.113(8) 0.065(5) 0.044(5) -0.009(4) 0.012(5) 0.017(5)
C142 0.069(5) 0.068(5) 0.069(5) -0.011(4) 0.010(4) 0.011(4)

loop_
_atom_type_symbol
_atom_type_description
_atom_type_scat_dispersion_real
_atom_type_scat_dispersion_imag
_atom_type_scat_source
C C 0.0033 0.0000 'International Tables Vol C Tables 4.2.6.8 and 6.1.1.4'
H H 0.0000 0.0000 'International Tables Vol C Tables 4.2.6.8 and 6.1.1.4'
N N 0.0061 0.0000 'International Tables Vol C Tables 4.2.6.8 and 6.1.1.4'
O O 0.0106 0.0000 'International Tables Vol C Tables 4.2.6.8 and 6.1.1.4'

loop_
_geom_angle_atom_site_label_1
_geom_angle_atom_site_label_2
_geom_angle_atom_site_label_3
_geom_angle
_geom_angle_site_symmetry_1
_geom_angle_site_symmetry_3
_geom_angle_publ_flag
C11 O11 H11C 109.5 . . ?
C61 N11 C71 121.6(5) . . ?
C61 N11 H11B 119.2 . . ?
C71 N11 H11B 119.2 . . ?
O21 C11 O11 123.4(5) . . ?
O21 C11 C21 124.7(6) . . ?
O11 C11 C21 111.9(6) . . ?
C11 C21 C31 120.9(6) . . ?
C11 C21 C51 118.2(5) . . ?
C31 C21 C51 90.2(5) . . ?
C11 C21 H21A 108.7 . . ?
C31 C21 H21A 108.7 . . ?
C51 C21 H21A 108.7 . . ?
C41 C31 C21 89.9(5) . . ?
C41 C31 H31A 113.7 . . ?
C21 C31 H31A 113.7 . . ?
C41 C31 H31B 113.7 . . ?
C21 C31 H31B 113.7 . . ?
H31A C31 H31B 110.9 . . ?
C31 C41 C51 90.3(5) . . ?
C31 C41 H41A 113.6 . . ?
C51 C41 H41A 113.6 . . ?
C31 C41 H41B 113.6 . . ?
C51 C41 H41B 113.6 . . ?
H41A C41 H41B 110.9 . . ?
C61 C51 C21 114.8(5) . . ?
C61 C51 C41 113.8(6) . . ?
C21 C51 C41 86.4(5) . . ?
C61 C51 H51A 113.1 . . ?
C21 C51 H51A 113.1 . . ?
C41 C51 H51A 113.1 . . ?
O31 C61 N11 123.1(6) . . ?
O31 C61 C51 121.3(6) . . ?
N11 C61 C51 115.5(5) . . ?
N11 C71 C81 107.7(6) . . ?
N11 C71 H71A 110.2 . . ?
C81 C71 H71A 110.2 . . ?
N11 C71 H71B 110.2 . . ?
C81 C71 H71B 110.2 . . ?
H71A C71 H71B 108.5 . . ?
C71 C81 C91 109.5(6) . . ?
C71 C81 H81A 109.8 . . ?
C91 C81 H81A 109.8 . . ?
C71 C81 H81B 109.8 . . ?
C91 C81 H81B 109.8 . . ?
H81A C81 H81B 108.2 . . ?
C101 C91 C141 117.2(7) . . ?
C101 C91 C81 121.7(6) . . ?
C141 C91 C81 121.1(7) . . ?
C111 C101 C91 121.6(7) . . ?
C111 C101 H10A 119.2 . . ?
C91 C101 H10A 119.2 . . ?
C121 C111 C101 120.3(8) . . ?
C121 C111 H11A 119.9 . . ?
C101 C111 H11A 119.9 . . ?
C111 C121 C131 120.4(7) . . ?
C111 C121 H12A 119.8 . . ?
C131 C121 H12A 119.8 . . ?
C141 C131 C121 119.3(7) . . ?
C141 C131 H13A 120.3 . . ?
C121 C131 H13A 120.3 . . ?
C131 C141 C91 120.6(7) . . ?
C131 C141 H14A 119.7 . . ?
C91 C141 H14A 119.7 . . ?
C12 O22 H22B 109.5 . . ?
C62 N12 C72 125.3(5) . . ?
C62 N12 H12C 117.3 . . ?
C72 N12 H12C 117.3 . . ?
O12 C12 O22 123.6(6) . . ?
O12 C12 C22 127.0(6) . . ?
O22 C12 C22 109.4(6) . . ?
C12 C22 C32 117.4(6) . . ?
C12 C22 C52 114.9(5) . . ?
C32 C22 C52 88.9(5) . . ?
C12 C22 H22A 111.3 . . ?
C32 C22 H22A 111.3 . . ?
C52 C22 H22A 111.3 . . ?
C42 C32 C22 88.9(5) . . ?
C42 C32 H32A 113.8 . . ?
C22 C32 H32A 113.8 . . ?
C42 C32 H32B 113.8 . . ?
C22 C32 H32B 113.8 . . ?
H32A C32 H32B 111.1 . . ?
C52 C42 C32 91.7(6) . . ?
C52 C42 H42A 113.3 . . ?
C32 C42 H42A 113.3 . . ?
C52 C42 H42B 113.3 . . ?
C32 C42 H42B 113.3 . . ?
H42A C42 H42B 110.7 . . ?
C62 C52 C42 117.8(7) . . ?
C62 C52 C22 117.2(5) . . ?
C42 C52 C22 87.0(5) . . ?
C62 C52 H52A 110.9 . . ?
C42 C52 H52A 110.9 . . ?
C22 C52 H52A 110.9 . . ?
O32 C62 N12 122.6(5) . . ?
O32 C62 C52 120.5(6) . . ?
N12 C62 C52 116.8(6) . . ?
C82 C72 N12 111.4(6) . . ?
C82 C72 H72A 109.4 . . ?
N12 C72 H72A 109.4 . . ?
C82 C72 H72B 109.4 . . ?
N12 C72 H72B 109.4 . . ?
H72A C72 H72B 108.0 . . ?
C72 C82 C92 106.4(5) . . ?
C72 C82 H82A 110.4 . . ?
C92 C82 H82A 110.4 . . ?
C72 C82 H82B 110.4 . . ?
C92 C82 H82B 110.4 . . ?
H82A C82 H82B 108.6 . . ?
C142 C92 C102 118.6(7) . . ?
C142 C92 C82 122.3(6) . . ?
C102 C92 C82 119.2(6) . . ?
C112 C102 C92 120.6(8) . . ?
C112 C102 H10B 119.7 . . ?
C92 C102 H10B 119.7 . . ?
C102 C112 C122 119.7(8) . . ?
C102 C112 H11D 120.2 . . ?
C122 C112 H11D 120.2 . . ?
C132 C122 C112 120.4(8) . . ?
C132 C122 H12B 119.8 . . ?
C112 C122 H12B 119.8 . . ?
C122 C132 C142 119.0(8) . . ?
C122 C132 H13B 120.5 . . ?
C142 C132 H13B 120.5 . . ?
C92 C142 C132 121.5(8) . . ?
C92 C142 H14B 119.2 . . ?
C132 C142 H14B 119.2 . . ?

loop_
_geom_bond_atom_site_label_1
_geom_bond_atom_site_label_2
_geom_bond_distance
_geom_bond_site_symmetry_2
_geom_bond_publ_flag
O11 C11 1.325(7) . ?
O11 H11C 0.8400 . ?
O21 C11 1.216(7) . ?
O31 C61 1.244(7) . ?
N11 C61 1.310(8) . ?
N11 C71 1.461(9) . ?
N11 H11B 0.8800 . ?
C11 C21 1.494(9) . ?
C21 C31 1.506(10) . ?
C21 C51 1.546(8) . ?
C21 H21A 1.0000 . ?
C31 C41 1.495(10) . ?
C31 H31A 0.9900 . ?
C31 H31B 0.9900 . ?
C41 C51 1.552(9) . ?
C41 H41A 0.9900 . ?
C41 H41B 0.9900 . ?
C51 C61 1.514(9) . ?
C51 H51A 1.0000 . ?
C71 C81 1.468(10) . ?
C71 H71A 0.9900 . ?
C71 H71B 0.9900 . ?
C81 C91 1.576(11) . ?
C81 H81A 0.9900 . ?
C81 H81B 0.9900 . ?
C91 C101 1.376(10) . ?
C91 C141 1.390(10) . ?
C101 C111 1.351(10) . ?
C101 H10A 0.9500 . ?
C111 C121 1.343(12) . ?
C111 H11A 0.9500 . ?
C121 C131 1.375(12) . ?
C121 H12A 0.9500 . ?
C131 C141 1.370(11) . ?
C131 H13A 0.9500 . ?
C141 H14A 0.9500 . ?
O12 C12 1.206(7) . ?
O22 C12 1.322(7) . ?
O22 H22B 0.8400 . ?
O32 C62 1.243(6) . ?
N12 C62 1.315(8) . ?
N12 C72 1.507(9) . ?
N12 H12C 0.8800 . ?
C12 C22 1.504(9) . ?
C22 C32 1.514(10) . ?
C22 C52 1.573(9) . ?
C22 H22A 1.0000 . ?
C32 C42 1.510(11) . ?
C32 H32A 0.9900 . ?
C32 H32B 0.9900 . ?
C42 C52 1.503(9) . ?
C42 H42A 0.9900 . ?
C42 H42B 0.9900 . ?
C52 C62 1.493(8) . ?
C52 H52A 1.0000 . ?
C72 C82 1.503(9) . ?
C72 H72A 0.9900 . ?
C72 H72B 0.9900 . ?
C82 C92 1.530(10) . ?
C82 H82A 0.9900 . ?
C82 H82B 0.9900 . ?
C92 C142 1.368(10) . ?
C92 C102 1.401(10) . ?
C102 C112 1.361(10) . ?
C102 H10B 0.9500 . ?
C112 C122 1.395(12) . ?
C112 H11D 0.9500 . ?
C122 C132 1.371(12) . ?
C122 H12B 0.9500 . ?
C132 C142 1.384(11) . ?
C132 H13B 0.9500 . ?
C142 H14B 0.9500 . ?

loop_
_geom_torsion_atom_site_label_1
_geom_torsion_atom_site_label_2
_geom_torsion_atom_site_label_3
_geom_torsion_atom_site_label_4
_geom_torsion
_geom_torsion_site_symmetry_1
_geom_torsion_site_symmetry_2
_geom_torsion_site_symmetry_3
_geom_torsion_site_symmetry_4
_geom_torsion_publ_flag
O21 C11 C21 C31 15.4(10) . . . . ?
O11 C11 C21 C31 -167.6(6) . . . . ?
O21 C11 C21 C51 124.3(7) . . . . ?
O11 C11 C21 C51 -58.7(7) . . . . ?
C11 C21 C31 C41 137.4(6) . . . . ?
C51 C21 C31 C41 13.9(6) . . . . ?
C21 C31 C41 C51 -13.8(6) . . . . ?
C11 C21 C51 C61 -24.5(8) . . . . ?
C31 C21 C51 C61 101.2(6) . . . . ?
C11 C21 C51 C41 -139.1(7) . . . . ?
C31 C21 C51 C41 -13.4(6) . . . . ?
C31 C41 C51 C61 -102.1(7) . . . . ?
C31 C41 C51 C21 13.5(6) . . . . ?
C71 N11 C61 O31 -2.2(10) . . . . ?
C71 N11 C61 C51 174.4(6) . . . . ?
C21 C51 C61 O31 -19.9(8) . . . . ?
C41 C51 C61 O31 77.4(7) . . . . ?
C21 C51 C61 N11 163.4(6) . . . . ?
C41 C51 C61 N11 -99.2(7) . . . . ?
C61 N11 C71 C81 95.4(8) . . . . ?
N11 C71 C81 C91 177.5(5) . . . . ?
C71 C81 C91 C101 -93.2(9) . . . . ?
C71 C81 C91 C141 87.8(9) . . . . ?
C141 C91 C101 C111 9.3(13) . . . . ?
C81 C91 C101 C111 -169.8(8) . . . . ?
C91 C101 C111 C121 -5.8(13) . . . . ?
C101 C111 C121 C131 -0.1(14) . . . . ?
C111 C121 C131 C141 2.2(14) . . . . ?
C121 C131 C141 C91 1.6(13) . . . . ?
C101 C91 C141 C131 -7.1(13) . . . . ?
C81 C91 C141 C131 171.9(7) . . . . ?
O12 C12 C22 C32 -3.0(10) . . . . ?
O22 C12 C22 C32 176.6(6) . . . . ?
O12 C12 C22 C52 99.6(8) . . . . ?
O22 C12 C22 C52 -80.9(7) . . . . ?
C12 C22 C32 C42 104.0(6) . . . . ?
C52 C22 C32 C42 -13.7(6) . . . . ?
C22 C32 C42 C52 14.4(6) . . . . ?
C32 C42 C52 C62 -133.2(6) . . . . ?
C32 C42 C52 C22 -13.8(6) . . . . ?
C12 C22 C52 C62 13.8(9) . . . . ?
C32 C22 C52 C62 133.7(7) . . . . ?
C12 C22 C52 C42 -106.1(6) . . . . ?
C32 C22 C52 C42 13.8(6) . . . . ?
C72 N12 C62 O32 7.2(10) . . . . ?
C72 N12 C62 C52 -169.3(6) . . . . ?
C42 C52 C62 O32 49.9(8) . . . . ?
C22 C52 C62 O32 -51.9(8) . . . . ?
C42 C52 C62 N12 -133.4(7) . . . . ?
C22 C52 C62 N12 124.7(7) . . . . ?
C62 N12 C72 C82 -78.8(8) . . . . ?
N12 C72 C82 C92 -179.4(5) . . . . ?
C72 C82 C92 C142 -97.5(8) . . . . ?
C72 C82 C92 C102 82.8(8) . . . . ?
C142 C92 C102 C112 -5.1(12) . . . . ?
C82 C92 C102 C112 174.6(6) . . . . ?
C92 C102 C112 C122 2.3(12) . . . . ?
C102 C112 C122 C132 2.1(13) . . . . ?
C112 C122 C132 C142 -3.5(13) . . . . ?
C102 C92 C142 C132 3.7(12) . . . . ?
C82 C92 C142 C132 -176.0(8) . . . . ?
C122 C132 C142 C92 0.5(13) . . . . ?
